data_7013905
loop_
_publ_author_name
'Reddig, Nicole'
'Pursche, Daniel'
'Rompel, Annette'

_publ_section_title
;
 Unique example of flexible phenol coordination in mononuclear
 manganese compounds.
;
_journal_issue 9
_journal_name_full 'Dalton transactions (Cambridge, England : 2003)'
_journal_page_first 1474
_journal_page_last 1480
_journal_paper_doi 10.1039/b316305a
_journal_year 2004
_chemical_formula_sum 'C20 H22 Cl2 Mn N4 O4'
_chemical_formula_weight 508.26
_chemical_name_common
;Manganese(ii)-di-chloro-2-((bis(pyridin-2-
ylmethyl)amino)methyl)-4-nitrophenol
;
_chemical_name_systematic
;
Manganese(II)-di-chloro-2-((bis(pyridin-2-ylmethyl)amino)methyl)-4-nitrophenol
;
_space_group_IT_number 2
_symmetry_cell_setting triclinic
_symmetry_space_group_name_Hall '-P 1'
_symmetry_space_group_name_H-M 'P -1'
_atom_sites_solution_hydrogens geom
_atom_sites_solution_primary direct
_atom_sites_solution_secondary difmap
_audit_creation_method SHELXL-97
_cell_angle_alpha 97.941(2)
_cell_angle_beta 92.761(2)
_cell_angle_gamma 98.723(2)
_cell_formula_units_Z 2
_cell_length_a 7.4619(3)
_cell_length_b 9.4354(3)
_cell_length_c 16.1153(5)
_cell_measurement_temperature 200(2)
_cell_volume 1107.96(7)
_computing_cell_refinement 'SMART/SAINT software package, Bruker Nonius'
_computing_data_collection 'SMART software package, Bruker Nonius'
_computing_data_reduction 'G. M. Sheldrick, Shelxltl Plus, Siemens Analytical X-ray Instruments 1990'
_computing_structure_refinement 'SHELXL-97 (Sheldrick, 1997)'
_computing_structure_solution 'SHELXS-97 (Sheldrick, 1997)'
_diffrn_ambient_temperature 200(2)
_diffrn_measured_fraction_theta_full 0.857
_diffrn_measured_fraction_theta_max 0.857
_diffrn_measurement_device_type 'Bruker AXS SMART APEX CCD'
_diffrn_measurement_method 'combined omega scan'
_diffrn_radiation_monochromator graphite
_diffrn_radiation_source 'fine-focus sealed tube'
_diffrn_radiation_type MoK\a
_diffrn_radiation_wavelength 0.71073
_diffrn_reflns_av_R_equivalents 0.0446
_diffrn_reflns_av_sigmaI/netI 0.0615
_diffrn_reflns_limit_h_max 9
_diffrn_reflns_limit_h_min -8
_diffrn_reflns_limit_k_max 11
_diffrn_reflns_limit_k_min -10
_diffrn_reflns_limit_l_max 19
_diffrn_reflns_limit_l_min -18
_diffrn_reflns_number 6537
_diffrn_reflns_theta_full 25.92
_diffrn_reflns_theta_max 25.92
_diffrn_reflns_theta_min 1.28
_exptl_absorpt_coefficient_mu 0.872
_exptl_absorpt_correction_type 'SADABS software package, Bruker AXS'
_exptl_crystal_colour 'pale yellow'
_exptl_crystal_density_diffrn 1.523
_exptl_crystal_density_meas ?
_exptl_crystal_density_method .
_exptl_crystal_description needles
_exptl_crystal_F_000 522
_exptl_crystal_size_max 0.24
_exptl_crystal_size_mid 0.17
_exptl_crystal_size_min 0.04
_refine_diff_density_max 0.640
_refine_diff_density_min -0.637
_refine_diff_density_rms 0.111
_refine_ls_extinction_method none
_refine_ls_goodness_of_fit_ref 1.009
_refine_ls_hydrogen_treatment constr
_refine_ls_matrix_type full
_refine_ls_number_parameters 282
_refine_ls_number_reflns 3706
_refine_ls_number_restraints 0
_refine_ls_restrained_S_all 1.009
_refine_ls_R_factor_all 0.0690
_refine_ls_R_factor_gt 0.0569
_refine_ls_shift/su_max 0.037
_refine_ls_shift/su_mean 0.001
_refine_ls_structure_factor_coef Fsqd
_refine_ls_weighting_details 'calc w=1/[\s^2^(Fo^2^)+(0.0977P)^2^+0.0000P] where P=(Fo^2^+2Fc^2^)/3'
_refine_ls_weighting_scheme calc
_refine_ls_wR_factor_gt 0.1480
_refine_ls_wR_factor_ref 0.1539
_reflns_number_gt 2905
_reflns_number_total 3706
_reflns_threshold_expression >2sigma(I)
_cod_data_source_file b316305a.txt
_cod_data_source_block p-1
_cod_original_sg_symbol_H-M P-1
_cod_database_code 7013905

loop_
_symmetry_equiv_pos_as_xyz
'x, y, z'
'-x, -y, -z'

loop_
_atom_site_label
_atom_site_type_symbol
_atom_site_fract_x
_atom_site_fract_y
_atom_site_fract_z
_atom_site_U_iso_or_equiv
_atom_site_adp_type
_atom_site_occupancy
_atom_site_symmetry_multiplicity
_atom_site_calc_flag
_atom_site_refinement_flags
_atom_site_disorder_assembly
_atom_site_disorder_group
Mn1 Mn 0.39571(8) 0.13191(6) 0.77313(4) 0.0263(2) Uani 1 1 d . . .
Cl1 Cl 0.39468(15) -0.02252(11) 0.87691(7) 0.0330(3) Uani 1 1 d . . .
Cl2 Cl 0.12232(14) 0.10689(11) 0.68974(7) 0.0306(3) Uani 1 1 d . . .
O1 O 0.7920(4) 0.6486(3) 0.84170(19) 0.0319(7) Uani 1 1 d . . .
H1A H 0.7999 0.7381 0.8574 0.048 Uiso 1 1 calc R . .
O2 O 1.1713(5) 0.4110(3) 0.5296(2) 0.0426(8) Uani 1 1 d . . .
O3 O 1.2956(5) 0.6346(4) 0.5442(2) 0.0499(10) Uani 1 1 d . . .
N1 N 0.5680(4) 0.3196(3) 0.72167(19) 0.0202(7) Uani 1 1 d . . .
N2 N 0.5657(5) 0.0311(4) 0.6782(2) 0.0257(7) Uani 1 1 d . . .
N3 N 0.3657(4) 0.3347(4) 0.8575(2) 0.0246(7) Uani 1 1 d . . .
N4 N 1.1910(5) 0.5357(4) 0.5660(2) 0.0279(8) Uani 1 1 d . . .
C1 C 0.5727(5) 0.2637(4) 0.6319(2) 0.0240(8) Uani 1 1 d . . .
H1B H 0.6625 0.3297 0.6062 0.029 Uiso 1 1 calc R . .
H1C H 0.4519 0.2609 0.6029 0.029 Uiso 1 1 calc R . .
C2 C 0.6225(5) 0.1147(4) 0.6203(2) 0.0225(8) Uani 1 1 d . . .
C3 C 0.5993(6) -0.1060(5) 0.6683(3) 0.0329(10) Uani 1 1 d . . .
H3A H 0.5587 -0.1653 0.7089 0.039 Uiso 1 1 calc R . .
C4 C 0.6887(6) -0.1655(5) 0.6031(3) 0.0349(10) Uani 1 1 d . . .
H4A H 0.7086 -0.2633 0.5983 0.042 Uiso 1 1 calc R . .
C5 C 0.7489(6) -0.0777(5) 0.5446(3) 0.0344(10) Uani 1 1 d . . .
H5A H 0.8116 -0.1146 0.4985 0.041 Uiso 1 1 calc R . .
C6 C 0.7169(6) 0.0639(5) 0.5538(3) 0.0294(9) Uani 1 1 d . . .
H6A H 0.7595 0.1258 0.5148 0.035 Uiso 1 1 calc R . .
C7 C 0.4612(5) 0.4389(4) 0.7348(2) 0.0217(8) Uani 1 1 d . . .
H7A H 0.3564 0.4200 0.6925 0.026 Uiso 1 1 calc R . .
H7B H 0.5377 0.5306 0.7268 0.026 Uiso 1 1 calc R . .
C8 C 0.3931(5) 0.4550(4) 0.8214(2) 0.0232(8) Uani 1 1 d . . .
C9 C 0.2967(6) 0.3420(5) 0.9331(3) 0.0312(9) Uani 1 1 d . . .
H9A H 0.2807 0.2575 0.9596 0.037 Uiso 1 1 calc R . .
C10 C 0.2482(7) 0.4679(5) 0.9740(3) 0.0379(11) Uani 1 1 d . . .
H10A H 0.1976 0.4697 1.0271 0.045 Uiso 1 1 calc R . .
C11 C 0.2753(7) 0.5910(5) 0.9356(3) 0.0405(11) Uani 1 1 d . . .
H11A H 0.2417 0.6787 0.9619 0.049 Uiso 1 1 calc R . .
C12 C 0.3510(6) 0.5864(5) 0.8594(3) 0.0315(10) Uani 1 1 d . . .
H12A H 0.3741 0.6710 0.8332 0.038 Uiso 1 1 calc R . .
C13 C 0.7549(5) 0.3585(4) 0.7653(2) 0.0202(8) Uani 1 1 d . . .
H13A H 0.8152 0.2715 0.7583 0.024 Uiso 1 1 calc R . .
H13B H 0.7431 0.3857 0.8261 0.024 Uiso 1 1 calc R . .
C14 C 0.8752(5) 0.4804(4) 0.7343(2) 0.0197(8) Uani 1 1 d . . .
C15 C 0.8896(5) 0.6256(4) 0.7741(2) 0.0224(8) Uani 1 1 d . . .
C16 C 0.9989(6) 0.7382(4) 0.7435(2) 0.0253(8) Uani 1 1 d . . .
H16A H 1.0056 0.8351 0.7705 0.030 Uiso 1 1 calc R . .
C17 C 1.0954(5) 0.7099(4) 0.6754(3) 0.0261(9) Uani 1 1 d . . .
H17A H 1.1681 0.7865 0.6540 0.031 Uiso 1 1 calc R . .
C18 C 1.0863(5) 0.5676(4) 0.6375(2) 0.0219(8) Uani 1 1 d . . .
C19 C 0.9787(5) 0.4536(4) 0.6668(2) 0.0215(8) Uani 1 1 d . . .
H19A H 0.9766 0.3569 0.6403 0.026 Uiso 1 1 calc R . .
O4 O 0.7840(4) 0.9137(3) 0.9098(2) 0.0421(8) Uani 1 1 d . . .
H4 H 0.6749 0.9261 0.9083 0.063 Uiso 1 1 calc R . .
C20 C 0.8973(8) 1.0470(6) 0.9068(4) 0.0548(14) Uani 1 1 d . . .
H20A H 0.8821 1.1165 0.9561 0.082 Uiso 1 1 calc R . .
H20B H 0.8640 1.0850 0.8556 0.082 Uiso 1 1 calc R . .
H20C H 1.0244 1.0319 0.9067 0.082 Uiso 1 1 calc R . .

loop_
_atom_site_aniso_label
_atom_site_aniso_U_11
_atom_site_aniso_U_22
_atom_site_aniso_U_33
_atom_site_aniso_U_23
_atom_site_aniso_U_13
_atom_site_aniso_U_12
Mn1 0.0271(4) 0.0234(4) 0.0284(4) 0.0044(2) 0.0031(3) 0.0032(3)
Cl1 0.0353(6) 0.0308(6) 0.0373(6) 0.0144(4) 0.0053(5) 0.0103(5)
Cl2 0.0262(5) 0.0274(5) 0.0368(6) 0.0067(4) -0.0066(4) 0.0011(4)
O1 0.0387(17) 0.0229(15) 0.0324(16) -0.0020(12) 0.0157(14) 0.0011(13)
O2 0.056(2) 0.0359(19) 0.0377(19) 0.0014(14) 0.0196(17) 0.0115(17)
O3 0.056(2) 0.052(2) 0.039(2) 0.0102(16) 0.0277(18) -0.0080(18)
N1 0.0210(16) 0.0201(16) 0.0189(15) 0.0018(12) -0.0002(13) 0.0029(13)
N2 0.0262(18) 0.0232(17) 0.0270(18) -0.0004(13) 0.0037(15) 0.0045(14)
N3 0.0229(17) 0.0242(17) 0.0251(17) 0.0008(13) 0.0027(14) 0.0012(14)
N4 0.0274(18) 0.035(2) 0.0233(17) 0.0078(15) 0.0049(15) 0.0070(16)
C1 0.025(2) 0.026(2) 0.0210(19) 0.0038(15) 0.0025(16) 0.0049(17)
C2 0.0196(18) 0.025(2) 0.0212(19) -0.0014(15) 0.0008(15) 0.0011(16)
C3 0.031(2) 0.029(2) 0.038(2) 0.0027(18) 0.001(2) 0.0055(19)
C4 0.034(2) 0.027(2) 0.040(3) -0.0098(19) -0.004(2) 0.0092(19)
C5 0.025(2) 0.044(3) 0.029(2) -0.0111(19) -0.0016(18) 0.008(2)
C6 0.026(2) 0.037(2) 0.023(2) -0.0018(17) -0.0003(17) 0.0051(19)
C7 0.0222(19) 0.0172(19) 0.027(2) 0.0069(15) 0.0013(16) 0.0048(16)
C8 0.0208(19) 0.021(2) 0.028(2) 0.0038(15) -0.0009(16) 0.0035(16)
C9 0.034(2) 0.033(2) 0.026(2) 0.0061(17) 0.0092(18) 0.0030(19)
C10 0.041(3) 0.042(3) 0.028(2) -0.0048(19) 0.008(2) 0.007(2)
C11 0.052(3) 0.031(2) 0.040(3) -0.003(2) 0.012(2) 0.013(2)
C12 0.035(2) 0.023(2) 0.039(2) 0.0050(17) 0.009(2) 0.0101(19)
C13 0.0210(19) 0.0207(19) 0.0199(19) 0.0047(14) 0.0022(16) 0.0046(16)
C14 0.0199(18) 0.0177(18) 0.0219(19) 0.0054(14) 0.0007(15) 0.0024(15)
C15 0.0197(19) 0.024(2) 0.0226(19) 0.0006(15) 0.0004(16) 0.0031(16)
C16 0.029(2) 0.0184(19) 0.027(2) 0.0016(15) 0.0031(17) 0.0004(17)
C17 0.024(2) 0.023(2) 0.031(2) 0.0097(16) -0.0003(17) -0.0017(17)
C18 0.0214(19) 0.028(2) 0.0176(18) 0.0057(15) 0.0024(15) 0.0041(16)
C19 0.0229(19) 0.0206(19) 0.0209(19) 0.0018(14) -0.0003(16) 0.0048(16)
O4 0.0304(17) 0.0300(17) 0.062(2) -0.0073(15) 0.0055(17) 0.0054(14)
C20 0.048(3) 0.040(3) 0.072(4) 0.000(3) 0.007(3) 0.000(3)

loop_
_atom_type_symbol
_atom_type_description
_atom_type_scat_dispersion_real
_atom_type_scat_dispersion_imag
_atom_type_scat_source
C C 0.0033 0.0016 'International Tables Vol C Tables 4.2.6.8 and 6.1.1.4'
H H 0.0000 0.0000 'International Tables Vol C Tables 4.2.6.8 and 6.1.1.4'
N N 0.0061 0.0033 'International Tables Vol C Tables 4.2.6.8 and 6.1.1.4'
O O 0.0106 0.0060 'International Tables Vol C Tables 4.2.6.8 and 6.1.1.4'
Cl Cl 0.1484 0.1585 'International Tables Vol C Tables 4.2.6.8 and 6.1.1.4'
Mn Mn 0.3368 0.7283 'International Tables Vol C Tables 4.2.6.8 and 6.1.1.4'

loop_
_geom_angle_atom_site_label_1
_geom_angle_atom_site_label_2
_geom_angle_atom_site_label_3
_geom_angle
_geom_angle_site_symmetry_1
_geom_angle_site_symmetry_3
_geom_angle_publ_flag
N3 Mn1 N2 145.07(13) . . ?
N3 Mn1 N1 73.61(12) . . ?
N2 Mn1 N1 73.39(12) . . ?
N3 Mn1 Cl2 97.87(9) . . ?
N2 Mn1 Cl2 99.32(9) . . ?
N1 Mn1 Cl2 100.97(8) . . ?
N3 Mn1 Cl1 97.69(9) . . ?
N2 Mn1 Cl1 101.94(9) . . ?
N1 Mn1 Cl1 143.45(9) . . ?
Cl2 Mn1 Cl1 115.48(4) . . ?
C7 N1 C1 112.0(3) . . ?
C7 N1 C13 112.6(3) . . ?
C1 N1 C13 112.1(3) . . ?
C7 N1 Mn1 104.0(2) . . ?
C1 N1 Mn1 103.4(2) . . ?
C13 N1 Mn1 112.1(2) . . ?
C3 N2 C2 117.9(4) . . ?
C3 N2 Mn1 127.1(3) . . ?
C2 N2 Mn1 114.7(3) . . ?
C8 N3 C9 118.6(4) . . ?
C8 N3 Mn1 114.3(3) . . ?
C9 N3 Mn1 126.1(3) . . ?
O2 N4 O3 122.6(4) . . ?
O2 N4 C18 118.7(3) . . ?
O3 N4 C18 118.6(4) . . ?
N1 C1 C2 111.1(3) . . ?
N2 C2 C6 121.7(4) . . ?
N2 C2 C1 115.6(3) . . ?
C6 C2 C1 122.7(4) . . ?
N2 C3 C4 124.0(4) . . ?
C3 C4 C5 117.5(4) . . ?
C6 C5 C4 119.4(4) . . ?
C2 C6 C5 119.4(4) . . ?
N1 C7 C8 111.5(3) . . ?
N3 C8 C12 122.2(4) . . ?
N3 C8 C7 116.4(3) . . ?
C12 C8 C7 121.3(4) . . ?
N3 C9 C10 122.6(4) . . ?
C11 C10 C9 118.2(4) . . ?
C12 C11 C10 119.9(4) . . ?
C11 C12 C8 118.4(4) . . ?
N1 C13 C14 114.8(3) . . ?
C19 C14 C15 117.6(3) . . ?
C19 C14 C13 120.8(3) . . ?
C15 C14 C13 121.5(3) . . ?
O1 C15 C16 122.5(3) . . ?
O1 C15 C14 116.6(3) . . ?
C16 C15 C14 120.9(3) . . ?
C17 C16 C15 120.5(4) . . ?
C16 C17 C18 119.0(4) . . ?
C17 C18 C19 121.6(4) . . ?
C17 C18 N4 119.6(3) . . ?
C19 C18 N4 118.8(4) . . ?
C14 C19 C18 120.3(3) . . ?

loop_
_geom_bond_atom_site_label_1
_geom_bond_atom_site_label_2
_geom_bond_distance
_geom_bond_site_symmetry_2
_geom_bond_publ_flag
Mn1 N3 2.236(3) . ?
Mn1 N2 2.237(3) . ?
Mn1 N1 2.301(3) . ?
Mn1 Cl2 2.3505(12) . ?
Mn1 Cl1 2.3648(11) . ?
O1 C15 1.351(5) . ?
O2 N4 1.225(5) . ?
O3 N4 1.225(5) . ?
N1 C7 1.474(5) . ?
N1 C1 1.474(5) . ?
N1 C13 1.501(5) . ?
N2 C3 1.344(5) . ?
N2 C2 1.346(5) . ?
N3 C8 1.339(5) . ?
N3 C9 1.342(5) . ?
N4 C18 1.446(5) . ?
C1 C2 1.497(5) . ?
C2 C6 1.381(6) . ?
C3 C4 1.371(6) . ?
C4 C5 1.387(7) . ?
C5 C6 1.382(6) . ?
C7 C8 1.504(5) . ?
C8 C12 1.392(5) . ?
C9 C10 1.383(6) . ?
C10 C11 1.383(7) . ?
C11 C12 1.375(7) . ?
C13 C14 1.505(5) . ?
C14 C19 1.381(5) . ?
C14 C15 1.416(5) . ?
C15 C16 1.399(5) . ?
C16 C17 1.360(6) . ?
C17 C18 1.386(5) . ?
C18 C19 1.393(5) . ?
O4 C20 1.413(6) . ?
